data_4100299
_journal_name_full 'Journal of the American Chemical Society'
_journal_year 2005
_chemical_formula_sum 'C8 H9 N O S'
_chemical_formula_weight 167.22
_space_group_IT_number 40
_symmetry_cell_setting orthorhombic
_symmetry_space_group_name_Hall 'A 2 -2a'
_symmetry_space_group_name_H-M 'A m a 2'
_cell_angle_alpha 90.00
_cell_angle_beta 90.00
_cell_angle_gamma 90.00
_cell_formula_units_Z 4
_cell_length_a 9.2374(10)
_cell_length_b 18.966(2)
_cell_length_c 4.6027(5)
_cell_measurement_temperature 243(2)
_cell_volume 806.37(15)
_diffrn_ambient_temperature 243(2)
_exptl_crystal_density_diffrn 1.377
_cod_depositor_comments
;
The following automatic conversions were performed:
'_symmetry_cell_setting' value 'Orthorhombic' changed to 'orthorhombic'
according to '/home/saulius/struct/CIF-dictionaries/cif_core.dic'
dictionary named 'cif_core.dic' version 2.4.1 from 2010-06-29.

Automatic conversion script
Id: cif_fix_enum 1527 2010-12-29 10:47:43Z saulius 
;
_cod_original_sg_symbol_H-M Ama2
_cod_database_code 4100299

loop_
_symmetry_equiv_pos_as_xyz
'x, y, z'
'-x, -y, z'
'x+1/2, -y, z'
'-x+1/2, y, z'
'x, y+1/2, z+1/2'
'-x, -y+1/2, z+1/2'
'x+1/2, -y+1/2, z+1/2'
'-x+1/2, y+1/2, z+1/2'

loop_
_atom_site_label
_atom_site_type_symbol
_atom_site_fract_x
_atom_site_fract_y
_atom_site_fract_z
_atom_site_U_iso_or_equiv
_atom_site_adp_type
_atom_site_occupancy
_atom_site_symmetry_multiplicity
_atom_site_calc_flag
_atom_site_refinement_flags
_atom_site_disorder_assembly
_atom_site_disorder_group
N N 0.2500 -0.05846(8) 0.1646(4) 0.0418(4) Uani 1 2 d S . .
H1 H 0.356(4) -0.049(2) 0.244(11) 0.050 Uiso 0.50 1 d P . .
O O 0.03235(19) -0.02012(10) 0.2057(6) 0.0511(5) Uani 0.50 1 d P . .
S S 0.22099(10) 0.12152(3) 0.3825(2) 0.0522(4) Uani 0.50 1 d PD . .
H2 H 0.133(4) 0.1158(18) 0.203(8) 0.063 Uiso 0.50 1 d PD . .
C1 C 0.2115(4) 0.03159(18) 0.5160(7) 0.0409(8) Uani 0.50 1 d P . .
H1A H 0.137(4) 0.0351(19) 0.680(9) 0.049 Uiso 0.50 1 d P . .
H1B H 0.303(5) 0.022(2) 0.587(10) 0.049 Uiso 0.50 1 d P . .
C2 C 0.1603(3) -0.01813(13) 0.2804(6) 0.0355(5) Uani 0.50 1 d P . .
C3 C 0.2500 -0.11154(9) -0.0500(4) 0.0338(4) Uani 1 2 d S . .
C4 C 0.38033(13) -0.13889(7) -0.1536(4) 0.0434(3) Uani 1 1 d . . .
H4A H 0.4689 -0.1210 -0.0851 0.052 Uiso 1 1 calc R . .
C5 C 0.37852(17) -0.19274(7) -0.3587(3) 0.0508(4) Uani 1 1 d . . .
H5A H 0.4666 -0.2112 -0.4271 0.061 Uiso 1 1 calc R . .
C6 C 0.2500 -0.21953(12) -0.4636(5) 0.0512(5) Uani 1 2 d S . .
H6A H 0.2500 -0.2555 -0.6042 0.061 Uiso 1 2 calc SR . .
